data_2106013
loop_
_publ_author_name
'Gerhardt, Valeska'
'Egert, Ernst'

_publ_section_title
;
 Cocrystals of 6-chlorouracil and 6-chloro-3-methyluracil: exploring their
 hydrogen-bond-based synthon motifs with several triazine and pyrimidine
 derivatives
;
_journal_coeditor_code AO5001
_journal_issue 2
_journal_name_full 'Acta Crystallographica Section B'
_journal_page_first 209
_journal_page_last 220
_journal_paper_doi 10.1107/S2052520615003790
_journal_volume 71
_journal_year 2015
_chemical_formula_moiety 'C3 H6 N6, 2(C5 H9 N O), H2 O'
_chemical_formula_sum 'C13 H26 N8 O3'
_chemical_formula_weight 342.42
_space_group_IT_number 14
_symmetry_cell_setting monoclinic
_symmetry_space_group_name_Hall '-P 2yn'
_symmetry_space_group_name_H-M 'P 1 21/n 1'
_atom_sites_solution_hydrogens geom
_atom_sites_solution_primary direct
_atom_sites_solution_secondary difmap
_audit_creation_method SHELXL-97
_cell_angle_alpha 90.00
_cell_angle_beta 98.950(4)
_cell_angle_gamma 90.00
_cell_formula_units_Z 4
_cell_length_a 7.6291(4)
_cell_length_b 21.0118(8)
_cell_length_c 10.9690(6)
_cell_measurement_reflns_used 42744
_cell_measurement_temperature 173(2)
_cell_measurement_theta_max 26.37
_cell_measurement_theta_min 2.905
_cell_volume 1736.93(15)
_computing_cell_refinement 'X-Area (Stoe & Cie, 2001)'
_computing_data_collection 'X-Area (Stoe & Cie, 2001)'
_computing_data_reduction 'X-Area (Stoe & Cie, 2001)'
_computing_molecular_graphics
;
Mercury (Version 3.1, Macrae et al., 2008) and XP (Sheldrick,
 2008)
;
_computing_publication_material 'publCIF (Westrip, 2010)'
_computing_structure_refinement 'SHELXL97 (Sheldrick, 2008) '
_computing_structure_solution 'SHELXS97 (Sheldrick, 2008) '
_diffrn_ambient_temperature 173(2)
_diffrn_measured_fraction_theta_full 0.998
_diffrn_measured_fraction_theta_max 0.995
_diffrn_measurement_device_type 'STOE IPDS II two-circle diffractometer'
_diffrn_measurement_method \w
_diffrn_radiation_monochromator 'Genix 3D multilayer optics'
_diffrn_radiation_source 'Genix 3D I\mS microfocus X-ray source'
_diffrn_radiation_type MoK\a
_diffrn_radiation_wavelength 0.71073
_diffrn_reflns_av_R_equivalents 0.0576
_diffrn_reflns_av_sigmaI/netI 0.0197
_diffrn_reflns_limit_h_max 9
_diffrn_reflns_limit_h_min -9
_diffrn_reflns_limit_k_max 25
_diffrn_reflns_limit_k_min -25
_diffrn_reflns_limit_l_max 13
_diffrn_reflns_limit_l_min -13
_diffrn_reflns_number 50506
_diffrn_reflns_theta_full 25.00
_diffrn_reflns_theta_max 25.98
_diffrn_reflns_theta_min 3.04
_diffrn_standards_number 0
_exptl_absorpt_coefficient_mu 0.097
_exptl_absorpt_correction_T_max 0.9931
_exptl_absorpt_correction_T_min 0.9697
_exptl_absorpt_correction_type multi-scan
_exptl_absorpt_process_details 'X-Area (Stoe & Cie, 2001)'
_exptl_crystal_colour colourless
_exptl_crystal_density_diffrn 1.309
_exptl_crystal_density_method 'not measured'
_exptl_crystal_description plate
_exptl_crystal_F_000 736
_exptl_crystal_size_max 0.32
_exptl_crystal_size_mid 0.20
_exptl_crystal_size_min 0.07
_refine_diff_density_max 0.183
_refine_diff_density_min -0.182
_refine_ls_extinction_method none
_refine_ls_goodness_of_fit_ref 1.103
_refine_ls_hydrogen_treatment mixed
_refine_ls_matrix_type full
_refine_ls_number_parameters 243
_refine_ls_number_reflns 3394
_refine_ls_number_restraints 3
_refine_ls_restrained_S_all 1.104
_refine_ls_R_factor_all 0.0544
_refine_ls_R_factor_gt 0.0440
_refine_ls_shift/su_max 0.000
_refine_ls_shift/su_mean 0.000
_refine_ls_structure_factor_coef Fsqd
_refine_ls_weighting_details 'calc w=1/[\s^2^(Fo^2^)+(0.0466P)^2^+0.8452P] where P=(Fo^2^+2Fc^2^)/3'
_refine_ls_weighting_scheme calc
_refine_ls_wR_factor_gt 0.1125
_refine_ls_wR_factor_ref 0.1176
_reflns_number_gt 2914
_reflns_number_total 3394
_reflns_threshold_expression I>2\s(I)
_cod_data_source_file ao5001sup1.cif
_cod_data_source_block II
_cod_original_sg_symbol_H-M P2(1)/n
_cod_database_code 2106013
_cod_database_fobs_code 2106013

loop_
_symmetry_equiv_pos_as_xyz
'x, y, z'
'-x+1/2, y+1/2, -z+1/2'
'-x, -y, -z'
'x-1/2, -y-1/2, z-1/2'

loop_
_atom_site_type_symbol
_atom_site_label
_atom_site_fract_x
_atom_site_fract_y
_atom_site_fract_z
_atom_site_U_iso_or_equiv
_atom_site_adp_type
_atom_site_calc_flag
_atom_site_refinement_flags
_atom_site_occupancy
_atom_site_symmetry_multiplicity
N N1 0.57216(18) 0.23511(6) 0.32536(12) 0.0253(3) Uani d . 1 1
C C2 0.5679(2) 0.29920(7) 0.31483(15) 0.0242(3) Uani d . 1 1
N N2 0.6625(2) 0.33208(7) 0.40692(14) 0.0302(3) Uani d . 1 1
H H21 0.723(3) 0.3118(10) 0.471(2) 0.036 Uiso d . 1 1
H H22 0.663(3) 0.3720(11) 0.4023(19) 0.036 Uiso d . 1 1
N N3 0.47915(18) 0.33242(6) 0.22077(12) 0.0264(3) Uani d . 1 1
C C4 0.3856(2) 0.29598(7) 0.13273(15) 0.0245(3) Uani d . 1 1
N N4 0.2952(2) 0.32570(7) 0.03575(14) 0.0338(4) Uani d . 1 1
H H41 0.237(3) 0.3030(10) -0.027(2) 0.041 Uiso d . 1 1
H H42 0.299(3) 0.3676(11) 0.0322(19) 0.041 Uiso d . 1 1
N N5 0.37670(18) 0.23186(6) 0.13293(12) 0.0252(3) Uani d . 1 1
C C6 0.4748(2) 0.20421(7) 0.23057(14) 0.0234(3) Uani d . 1 1
N N6 0.4749(2) 0.14032(7) 0.23526(14) 0.0303(3) Uani d . 1 1
H H61 0.420(3) 0.1182(10) 0.168(2) 0.036 Uiso d . 1 1
H H62 0.549(3) 0.1209(10) 0.292(2) 0.036 Uiso d . 1 1
O O1W 0.82290(19) 0.44772(6) 0.52417(13) 0.0388(3) Uani d D 1 1
H H1W1 0.817(3) 0.4877(5) 0.534(2) 0.058 Uiso d D 1 1
H H1W2 0.916(2) 0.4418(10) 0.492(2) 0.058 Uiso d D 1 1
N N1X 0.7549(2) 0.67951(7) 0.49912(14) 0.0335(3) Uani d . 1 1
C C1X 0.8635(3) 0.71339(9) 0.59756(19) 0.0403(4) Uani d . 1 1
H H1X1 0.9330 0.6829 0.6529 0.060 Uiso calc R 1 1
H H1X2 0.7874 0.7382 0.6439 0.060 Uiso calc R 1 1
H H1X3 0.9440 0.7421 0.5627 0.060 Uiso calc R 1 1
C C2X 0.7504(2) 0.61649(8) 0.48894(17) 0.0321(4) Uani d . 1 1
O O2X 0.84431(18) 0.57929(6) 0.55929(13) 0.0415(3) Uani d . 1 1
C C3X 0.6158(3) 0.59790(9) 0.38030(19) 0.0405(4) Uani d . 1 1
H H3X1 0.5146 0.5755 0.4077 0.049 Uiso calc R 1 1
H H3X2 0.6696 0.5696 0.3241 0.049 Uiso calc R 1 1
C C4X 0.5551(3) 0.66021(10) 0.3161(2) 0.0452(5) Uani d . 1 1
H H4X1 0.4240 0.6631 0.3020 0.054 Uiso calc R 1 1
H H4X2 0.5980 0.6635 0.2357 0.054 Uiso calc R 1 1
C C5X 0.6357(3) 0.71267(9) 0.40343(19) 0.0392(4) Uani d . 1 1
H H5X1 0.7017 0.7436 0.3597 0.047 Uiso calc R 1 1
H H5X2 0.5423 0.7356 0.4391 0.047 Uiso calc R 1 1
N N1Y 0.7454(2) -0.03784(7) 0.51588(15) 0.0377(4) Uani d . 1 1
C C1Y 0.8290(3) -0.01487(12) 0.6341(2) 0.0579(6) Uani d . 1 1
H H1Y1 0.9546 -0.0269 0.6473 0.087 Uiso calc R 1 1
H H1Y2 0.7707 -0.0336 0.6991 0.087 Uiso calc R 1 1
H H1Y3 0.8186 0.0316 0.6365 0.087 Uiso calc R 1 1
C C2Y 0.6946(2) -0.00107(8) 0.41834(17) 0.0330(4) Uani d . 1 1
O O2Y 0.7016(2) 0.05755(6) 0.41793(12) 0.0452(4) Uani d . 1 1
C C3Y 0.6352(3) -0.04271(9) 0.3087(2) 0.0472(5) Uani d . 1 1
H H3Y1 0.7240 -0.0427 0.2518 0.057 Uiso calc R 1 1
H H3Y2 0.5200 -0.0279 0.2633 0.057 Uiso calc R 1 1
C C4Y 0.6175(3) -0.10836(9) 0.3620(2) 0.0506(6) Uani d . 1 1
H H4Y1 0.4925 -0.1175 0.3700 0.061 Uiso calc R 1 1
H H4Y2 0.6604 -0.1414 0.3094 0.061 Uiso calc R 1 1
C C5Y 0.7321(3) -0.10592(9) 0.4871(2) 0.0503(6) Uani d . 1 1
H H5Y1 0.6759 -0.1292 0.5493 0.060 Uiso calc R 1 1
H H5Y2 0.8506 -0.1244 0.4839 0.060 Uiso calc R 1 1

loop_
_atom_site_aniso_label
_atom_site_aniso_U_11
_atom_site_aniso_U_22
_atom_site_aniso_U_33
_atom_site_aniso_U_12
_atom_site_aniso_U_13
_atom_site_aniso_U_23
N1 0.0294(7) 0.0224(7) 0.0224(7) -0.0005(5) -0.0013(6) -0.0003(5)
C2 0.0249(8) 0.0236(8) 0.0239(8) -0.0017(6) 0.0031(6) -0.0009(6)
N2 0.0377(8) 0.0213(7) 0.0281(8) -0.0037(6) -0.0062(6) -0.0003(6)
N3 0.0307(7) 0.0217(6) 0.0251(7) -0.0011(5) -0.0009(6) 0.0006(5)
C4 0.0257(8) 0.0220(7) 0.0250(8) 0.0006(6) 0.0014(6) 0.0003(6)
N4 0.0458(9) 0.0205(7) 0.0299(8) -0.0001(6) -0.0104(7) 0.0015(6)
N5 0.0281(7) 0.0224(7) 0.0235(7) 0.0002(5) -0.0013(6) 0.0005(5)
C6 0.0252(8) 0.0227(7) 0.0221(8) -0.0001(6) 0.0029(6) -0.0001(6)
N6 0.0403(8) 0.0199(7) 0.0267(8) 0.0005(6) -0.0075(6) 0.0010(6)
O1W 0.0442(7) 0.0233(6) 0.0469(8) -0.0033(5) 0.0010(6) 0.0007(6)
N1X 0.0349(8) 0.0250(7) 0.0405(9) 0.0021(6) 0.0057(7) -0.0022(6)
C1X 0.0424(10) 0.0321(9) 0.0473(11) -0.0045(8) 0.0096(9) -0.0110(8)
C2X 0.0331(9) 0.0265(8) 0.0365(10) 0.0032(7) 0.0054(7) -0.0025(7)
O2X 0.0461(8) 0.0277(6) 0.0470(8) 0.0076(6) -0.0040(6) -0.0010(6)
C3X 0.0409(10) 0.0352(10) 0.0433(11) 0.0001(8) 0.0001(9) -0.0065(8)
C4X 0.0402(11) 0.0506(12) 0.0427(11) 0.0084(9) 0.0001(9) 0.0021(9)
C5X 0.0413(10) 0.0309(9) 0.0478(11) 0.0082(8) 0.0147(9) 0.0099(8)
N1Y 0.0446(9) 0.0275(8) 0.0399(9) 0.0053(6) 0.0033(7) 0.0085(6)
C1Y 0.0668(15) 0.0599(14) 0.0417(12) -0.0007(11) -0.0085(11) 0.0145(10)
C2Y 0.0367(9) 0.0267(9) 0.0336(9) 0.0014(7) -0.0012(7) -0.0003(7)
O2Y 0.0697(10) 0.0193(6) 0.0392(8) -0.0004(6) -0.0145(7) 0.0009(5)
C3Y 0.0655(14) 0.0315(10) 0.0429(12) -0.0085(9) 0.0032(10) -0.0083(8)
C4Y 0.0602(13) 0.0262(9) 0.0709(15) -0.0085(9) 0.0277(12) -0.0108(9)
C5Y 0.0674(14) 0.0244(9) 0.0654(14) 0.0097(9) 0.0296(12) 0.0107(9)

loop_
_atom_type_symbol
_atom_type_description
_atom_type_scat_dispersion_real
_atom_type_scat_dispersion_imag
_atom_type_scat_source
C C 0.0033 0.0016 'International Tables Vol C Tables 4.2.6.8 and 6.1.1.4'
H H 0.0000 0.0000 'International Tables Vol C Tables 4.2.6.8 and 6.1.1.4'
N N 0.0061 0.0033 'International Tables Vol C Tables 4.2.6.8 and 6.1.1.4'
O O 0.0106 0.0060 'International Tables Vol C Tables 4.2.6.8 and 6.1.1.4'

loop_
_geom_angle_atom_site_label_1
_geom_angle_atom_site_label_2
_geom_angle_atom_site_label_3
_geom_angle
C6 N1 C2 114.29(13)
N2 C2 N3 117.46(14)
N2 C2 N1 116.54(14)
N3 C2 N1 126.00(14)
C2 N2 H21 120.1(13)
C2 N2 H22 118.5(14)
H21 N2 H22 121.5(19)
C2 N3 C4 113.85(13)
N4 C4 N3 117.23(14)
N4 C4 N5 116.77(14)
N3 C4 N5 125.99(14)
C4 N4 H41 119.7(14)
C4 N4 H42 119.2(14)
H41 N4 H42 121(2)
C6 N5 C4 114.37(13)
N5 C6 N6 117.46(14)
N5 C6 N1 125.47(14)
N6 C6 N1 117.07(14)
C6 N6 H61 118.7(13)
C6 N6 H62 119.4(13)
H61 N6 H62 120.0(18)
H1W1 O1W H1W2 105.1(17)
C2X N1X C1X 123.98(16)
C2X N1X C5X 114.30(15)
C1X N1X C5X 121.69(15)
N1X C1X H1X1 109.5
N1X C1X H1X2 109.5
H1X1 C1X H1X2 109.5
N1X C1X H1X3 109.5
H1X1 C1X H1X3 109.5
H1X2 C1X H1X3 109.5
O2X C2X N1X 124.68(17)
O2X C2X C3X 125.93(16)
N1X C2X C3X 109.39(15)
C2X C3X C4X 105.36(15)
C2X C3X H3X1 110.7
C4X C3X H3X1 110.7
C2X C3X H3X2 110.7
C4X C3X H3X2 110.7
H3X1 C3X H3X2 108.8
C3X C4X C5X 105.48(16)
C3X C4X H4X1 110.6
C5X C4X H4X1 110.6
C3X C4X H4X2 110.6
C5X C4X H4X2 110.6
H4X1 C4X H4X2 108.8
N1X C5X C4X 104.62(15)
N1X C5X H5X1 110.8
C4X C5X H5X1 110.8
N1X C5X H5X2 110.8
C4X C5X H5X2 110.8
H5X1 C5X H5X2 108.9
C2Y N1Y C1Y 124.38(17)
C2Y N1Y C5Y 113.13(17)
C1Y N1Y C5Y 121.93(17)
N1Y C1Y H1Y1 109.5
N1Y C1Y H1Y2 109.5
H1Y1 C1Y H1Y2 109.5
N1Y C1Y H1Y3 109.5
H1Y1 C1Y H1Y3 109.5
H1Y2 C1Y H1Y3 109.5
O2Y C2Y N1Y 125.24(17)
O2Y C2Y C3Y 126.01(17)
N1Y C2Y C3Y 108.70(16)
C2Y C3Y C4Y 104.84(17)
C2Y C3Y H3Y1 110.8
C4Y C3Y H3Y1 110.8
C2Y C3Y H3Y2 110.8
C4Y C3Y H3Y2 110.8
H3Y1 C3Y H3Y2 108.9
C5Y C4Y C3Y 104.28(16)
C5Y C4Y H4Y1 110.9
C3Y C4Y H4Y1 110.9
C5Y C4Y H4Y2 110.9
C3Y C4Y H4Y2 110.9
H4Y1 C4Y H4Y2 108.9
N1Y C5Y C4Y 103.90(16)
N1Y C5Y H5Y1 111.0
C4Y C5Y H5Y1 111.0
N1Y C5Y H5Y2 111.0
C4Y C5Y H5Y2 111.0
H5Y1 C5Y H5Y2 109.0

loop_
_geom_bond_atom_site_label_1
_geom_bond_atom_site_label_2
_geom_bond_distance
N1 C6 1.347(2)
N1 C2 1.352(2)
C2 N2 1.338(2)
C2 N3 1.339(2)
N2 H21 0.89(2)
N2 H22 0.84(2)
N3 C4 1.347(2)
C4 N4 1.330(2)
C4 N5 1.349(2)
N4 H41 0.89(2)
N4 H42 0.88(2)
N5 C6 1.340(2)
C6 N6 1.343(2)
N6 H61 0.91(2)
N6 H62 0.87(2)
O1W H1W1 0.850(9)
O1W H1W2 0.852(9)
N1X C2X 1.329(2)
N1X C1X 1.443(2)
N1X C5X 1.455(2)
C1X H1X1 0.9800
C1X H1X2 0.9800
C1X H1X3 0.9800
C2X O2X 1.244(2)
C2X C3X 1.499(3)
C3X C4X 1.524(3)
C3X H3X1 0.9900
C3X H3X2 0.9900
C4X C5X 1.525(3)
C4X H4X1 0.9900
C4X H4X2 0.9900
C5X H5X1 0.9900
C5X H5X2 0.9900
N1Y C2Y 1.328(2)
N1Y C1Y 1.436(3)
N1Y C5Y 1.465(2)
C1Y H1Y1 0.9800
C1Y H1Y2 0.9800
C1Y H1Y3 0.9800
C2Y O2Y 1.233(2)
C2Y C3Y 1.499(3)
C3Y C4Y 1.513(3)
C3Y H3Y1 0.9900
C3Y H3Y2 0.9900
C4Y C5Y 1.508(4)
C4Y H4Y1 0.9900
C4Y H4Y2 0.9900
C5Y H5Y1 0.9900
C5Y H5Y2 0.9900

loop_
_geom_hbond_atom_site_label_D
_geom_hbond_atom_site_label_H
_geom_hbond_atom_site_label_A
_geom_hbond_site_symmetry_A
_geom_hbond_distance_DH
_geom_hbond_distance_HA
_geom_hbond_distance_DA
_geom_hbond_angle_DHA
N2 H21 N5 4_666 0.89(2) 2.18(2) 3.060(2) 176.1(18)
N2 H22 O1W . 0.84(2) 2.30(2) 2.9268(19) 131.4(18)
N4 H41 N1 4_565 0.89(2) 2.06(2) 2.938(2) 169.6(19)
N4 H42 O2Y 4_565 0.88(2) 2.08(2) 2.8126(19) 140.6(19)
N6 H61 O1W 4_565 0.91(2) 2.15(2) 3.048(2) 169.3(18)
N6 H62 O2Y . 0.87(2) 2.13(2) 2.992(2) 168.9(19)
O1W H1W1 O2X . 0.850(9) 1.951(11) 2.7926(17) 171(2)
O1W H1W2 O2X 3_766 0.852(9) 2.041(10) 2.886(2) 171(2)

loop_
_geom_torsion_atom_site_label_1
_geom_torsion_atom_site_label_2
_geom_torsion_atom_site_label_3
_geom_torsion_atom_site_label_4
_geom_torsion
C6 N1 C2 N2 179.89(14)
C6 N1 C2 N3 -0.6(2)
N2 C2 N3 C4 -179.18(14)
N1 C2 N3 C4 1.3(2)
C2 N3 C4 N4 -179.40(15)
C2 N3 C4 N5 -0.3(2)
N4 C4 N5 C6 177.86(15)
N3 C4 N5 C6 -1.2(2)
C4 N5 C6 N6 -178.64(15)
C4 N5 C6 N1 2.1(2)
C2 N1 C6 N5 -1.3(2)
C2 N1 C6 N6 179.46(14)
C1X N1X C2X O2X -3.4(3)
C5X N1X C2X O2X 178.34(17)
C1X N1X C2X C3X 176.74(17)
C5X N1X C2X C3X -1.6(2)
O2X C2X C3X C4X -173.06(18)
N1X C2X C3X C4X 6.8(2)
C2X C3X C4X C5X -9.1(2)
C2X N1X C5X C4X -4.4(2)
C1X N1X C5X C4X 177.27(16)
C3X C4X C5X N1X 8.2(2)
C1Y N1Y C2Y O2Y -4.9(3)
C5Y N1Y C2Y O2Y -176.41(19)
C1Y N1Y C2Y C3Y 172.7(2)
C5Y N1Y C2Y C3Y 1.2(2)
O2Y C2Y C3Y C4Y -169.4(2)
N1Y C2Y C3Y C4Y 13.0(2)
C2Y C3Y C4Y C5Y -21.3(2)
C2Y N1Y C5Y C4Y -14.9(2)
C1Y N1Y C5Y C4Y 173.32(19)
C3Y C4Y C5Y N1Y 21.7(2)
